data_4089478
loop_
_publ_author_name
'Ray, Matthew J.'
'Slawin, Alexandra M. Z.'
'B\"uhl, Michael'
'Kilian, Petr'

_publ_section_title
;
 peri-Substituted Phosphino-Phosphonium Salts: Synthesis and Reactivity
;
_journal_issue 12
_journal_name_full Organometallics
_journal_page_first 3481
_journal_paper_doi 10.1021/om400259h
_journal_volume 32
_journal_year 2013
_chemical_formula_moiety 'C28 H32 Fe P2'
_chemical_formula_sum 'C28 H32 Fe P2'
_chemical_formula_weight 486.36
_space_group_IT_number 15
_space_group_name_Hall '-C 2yc'
_space_group_name_H-M_alt 'C 1 2/c 1'
_symmetry_cell_setting monoclinic
_symmetry_Int_Tables_number 15
_symmetry_space_group_name_Hall '-C 2yc'
_symmetry_space_group_name_H-M 'C 1 2/c 1'
_atom_sites_solution_hydrogens geom
_atom_sites_solution_primary direct
_atom_sites_solution_secondary difmap
_cell_angle_alpha 90.0000
_cell_angle_beta 120.118(9)
_cell_angle_gamma 90.0000
_cell_formula_units_Z 8
_cell_length_a 42.31(2)
_cell_length_b 5.891(3)
_cell_length_c 21.416(9)
_cell_measurement_reflns_used 2442
_cell_measurement_temperature 93
_cell_measurement_theta_max 25.35
_cell_measurement_theta_min 1.9
_cell_volume 4617(4)
_computing_cell_refinement 'CrystalClear-SM Expert 2.0 rc13'
_computing_data_collection 'CrystalClear-SM Expert 2.0 rc13 (Rigaku, 2009)'
_computing_data_reduction 'CrystalClear-SM Expert 2.0 rc13'
_computing_molecular_graphics 'CrystalStructure 4.0'
_computing_publication_material 'CrystalStructure 4.0 (Rigaku, 2010)'
_computing_structure_refinement 'SHELXL97 (Sheldrick, 2008)'
_computing_structure_solution 'DIRDIF99-PATTY (Gould, et al., 1999)'
_diffrn_ambient_temperature 93
_diffrn_detector_area_resol_mean 14.629
_diffrn_measured_fraction_theta_full 0.995
_diffrn_measured_fraction_theta_max 0.995
_diffrn_measurement_device_type 'Rigaku Mercury70'
_diffrn_measurement_method \w
_diffrn_radiation_type 'Mo K\a'
_diffrn_radiation_wavelength 0.71075
_diffrn_reflns_av_R_equivalents 0.0750
_diffrn_reflns_limit_h_max 48
_diffrn_reflns_limit_h_min -50
_diffrn_reflns_limit_k_max 4
_diffrn_reflns_limit_k_min -7
_diffrn_reflns_limit_l_max 25
_diffrn_reflns_limit_l_min -22
_diffrn_reflns_number 13857
_diffrn_reflns_theta_full 25.37
_diffrn_reflns_theta_max 25.36
_diffrn_standards_number 0
_exptl_absorpt_coefficient_mu 0.805
_exptl_absorpt_correction_T_max 0.9876
_exptl_absorpt_correction_T_min 0.8654
_exptl_absorpt_correction_type multi-scan
_exptl_crystal_colour yellow
_exptl_crystal_density_diffrn 1.399
_exptl_crystal_density_method 'not measured'
_exptl_crystal_description prism
_exptl_crystal_F_000 2048.00
_exptl_crystal_size_max 0.150
_exptl_crystal_size_mid 0.030
_exptl_crystal_size_min 0.030
_refine_diff_density_max 0.560
_refine_diff_density_min -0.570
_refine_ls_extinction_method none
_refine_ls_goodness_of_fit_ref 1.122
_refine_ls_hydrogen_treatment mixed
_refine_ls_number_parameters 284
_refine_ls_number_reflns 4204
_refine_ls_number_restraints 1
_refine_ls_R_factor_gt 0.0582
_refine_ls_shift/su_max 0.001
_refine_ls_structure_factor_coef Fsqd
_refine_ls_weighting_details 'w = 1/[\s^2^(Fo^2^)+(0.0706P)^2^+0.0000P] where P=(Fo^2^+2Fc^2^)/3'
_refine_ls_weighting_scheme calc
_refine_ls_wR_factor_ref 0.1615
_reflns_number_gt 3351
_reflns_number_total 4204
_reflns_threshold_expression F^2^>2.0\s(F^2^)
_cod_data_source_file om400259h_si_001.cif
_cod_data_source_block 7
_cod_original_cell_volume 4618(4)
_cod_database_code 4089478

loop_
_symmetry_equiv_pos_site_id
_symmetry_equiv_pos_as_xyz
1 +X,+Y,+Z
2 -X,+Y,1/2-Z
3 -X,-Y,-Z
4 +X,-Y,1/2+Z
5 1/2+X,1/2+Y,+Z
6 1/2-X,1/2+Y,1/2-Z
7 1/2-X,1/2-Y,-Z
8 1/2+X,1/2-Y,1/2+Z

loop_
_atom_site_label
_atom_site_type_symbol
_atom_site_fract_x
_atom_site_fract_y
_atom_site_fract_z
_atom_site_U_iso_or_equiv
_atom_site_adp_type
_atom_site_occupancy
_atom_site_symmetry_multiplicity
_atom_site_calc_flag
_atom_site_refinement_flags
Fe1 Fe 0.045474(14) 1.26579(8) 0.13550(2) 0.0229(2) Uani 1.0 8 d .
P1 P 0.11517(3) 0.97425(17) 0.27219(4) 0.0271(3) Uani 1.0 8 d .
P9 P 0.14466(3) 0.76532(15) 0.42157(5) 0.0207(3) Uani 1.0 8 d .
C1 C 0.15281(9) 0.8036(6) 0.27535(16) 0.0206(8) Uani 1.0 8 d .
C2 C 0.15908(9) 0.8181(7) 0.21784(17) 0.0233(8) Uani 1.0 8 d .
C3 C 0.18229(10) 0.6728(7) 0.20714(17) 0.0256(9) Uani 1.0 8 d .
C4 C 0.19998(9) 0.5037(6) 0.25607(16) 0.0219(8) Uani 1.0 8 d .
C5 C 0.19430(9) 0.4835(6) 0.31549(16) 0.0213(8) Uani 1.0 8 d .
C6 C 0.21398(9) 0.2942(6) 0.35980(17) 0.0209(8) Uani 1.0 8 d .
C7 C 0.21077(10) 0.2467(6) 0.41865(18) 0.0233(9) Uani 1.0 8 d .
C8 C 0.18918(10) 0.3919(7) 0.43444(16) 0.0246(9) Uani 1.0 8 d .
C9 C 0.17044(9) 0.5795(6) 0.39340(16) 0.0203(8) Uani 1.0 8 d .
C10 C 0.17187(9) 0.6275(6) 0.32874(16) 0.0194(8) Uani 1.0 8 d .
C11 C 0.22515(11) 0.3150(7) 0.25960(18) 0.0284(9) Uani 1.0 8 d .
C12 C 0.23499(10) 0.1804(7) 0.32930(17) 0.0239(8) Uani 1.0 8 d .
C13 C 0.09447(10) 1.0968(7) 0.18201(16) 0.0253(9) Uani 1.0 8 d .
C14 C 0.06740(10) 0.9826(7) 0.11747(17) 0.0263(9) Uani 1.0 8 d .
C15 C 0.05558(11) 1.1352(7) 0.05867(18) 0.0325(10) Uani 1.0 8 d .
C16 C 0.07455(11) 1.3437(7) 0.08574(18) 0.0301(9) Uani 1.0 8 d .
C17 C 0.09848(10) 1.3207(7) 0.16105(18) 0.0260(9) Uani 1.0 8 d .
C18 C 0.03035(11) 1.2980(7) 0.2125(2) 0.0315(10) Uani 1.0 8 d .
C19 C 0.00438(11) 1.1642(8) 0.1534(3) 0.0386(10) Uani 1.0 8 d .
C20 C -0.00980(11) 1.2967(8) 0.0910(3) 0.0374(11) Uani 1.0 8 d .
C21 C 0.00689(10) 1.5118(7) 0.10941(18) 0.0316(10) Uani 1.0 8 d .
C22 C 0.03186(10) 1.5159(7) 0.18474(18) 0.0291(9) Uani 1.0 8 d .
C23 C 0.16972(11) 0.7251(7) 0.52225(18) 0.0266(9) Uani 1.0 8 d .
C24 C 0.20821(10) 0.8193(7) 0.55474(18) 0.0300(9) Uani 1.0 8 d .
C25 C 0.14847(11) 0.8507(7) 0.55272(17) 0.0309(9) Uani 1.0 8 d .
C26 C 0.10135(10) 0.5988(6) 0.38704(17) 0.0244(8) Uani 1.0 8 d .
C27 C 0.06954(11) 0.7506(7) 0.3760(3) 0.0317(10) Uani 1.0 8 d .
C28 C 0.10343(11) 0.3818(7) 0.42805(19) 0.0324(9) Uani 1.0 8 d .
H1 H 0.1309(8) 1.167(3) 0.3053(14) 0.019(8) Uiso 1.0 8 d .
H2 H 0.1468 0.9345 0.1832 0.0279 Uiso 1.0 8 calc R
H3 H 0.1856 0.6919 0.1667 0.0308 Uiso 1.0 8 calc R
H7 H 0.2228 0.1192 0.4483 0.0280 Uiso 1.0 8 calc R
H8 H 0.1874 0.3590 0.4759 0.0295 Uiso 1.0 8 calc R
H11A H 0.2474 0.3783 0.2620 0.0341 Uiso 1.0 8 calc R
H11B H 0.2127 0.2158 0.2166 0.0341 Uiso 1.0 8 calc R
H12A H 0.2277 0.0193 0.3180 0.0286 Uiso 1.0 8 calc R
H12B H 0.2616 0.1875 0.3639 0.0286 Uiso 1.0 8 calc R
H14 H 0.0590 0.8315 0.1148 0.0315 Uiso 1.0 8 calc R
H15 H 0.0381 1.1037 0.0098 0.0389 Uiso 1.0 8 calc R
H16 H 0.0717 1.4760 0.0580 0.0362 Uiso 1.0 8 calc R
H17 H 0.1145 1.4347 0.1923 0.0311 Uiso 1.0 8 calc R
H18 H 0.0442 1.2508 0.2614 0.0378 Uiso 1.0 8 calc R
H19 H -0.0022 1.0117 0.1561 0.0464 Uiso 1.0 8 calc R
H20 H -0.0277 1.2493 0.0439 0.0449 Uiso 1.0 8 calc R
H21 H 0.0022 1.6337 0.0769 0.0379 Uiso 1.0 8 calc R
H22 H 0.0468 1.6402 0.2117 0.0349 Uiso 1.0 8 calc R
H23 H 0.1709 0.5596 0.5337 0.0319 Uiso 1.0 8 calc R
H24A H 0.2210 0.8011 0.6073 0.0359 Uiso 1.0 8 calc R
H24B H 0.2071 0.9807 0.5427 0.0359 Uiso 1.0 8 calc R
H24C H 0.2214 0.7367 0.5351 0.0359 Uiso 1.0 8 calc R
H25A H 0.1491 1.0144 0.5451 0.0371 Uiso 1.0 8 calc R
H25B H 0.1598 0.8196 0.6045 0.0371 Uiso 1.0 8 calc R
H25C H 0.1231 0.7982 0.5279 0.0371 Uiso 1.0 8 calc R
H26 H 0.0950 0.5477 0.3376 0.0293 Uiso 1.0 8 calc R
H27A H 0.0674 0.8796 0.3452 0.0380 Uiso 1.0 8 calc R
H27B H 0.0741 0.8065 0.4229 0.0380 Uiso 1.0 8 calc R
H27C H 0.0468 0.6628 0.3528 0.0380 Uiso 1.0 8 calc R
H28A H 0.1095 0.4204 0.4774 0.0389 Uiso 1.0 8 calc R
H28B H 0.1223 0.2818 0.4296 0.0389 Uiso 1.0 8 calc R
H28C H 0.0798 0.3041 0.4034 0.0389 Uiso 1.0 8 calc R

loop_
_atom_site_aniso_label
_atom_site_aniso_U_11
_atom_site_aniso_U_22
_atom_site_aniso_U_33
_atom_site_aniso_U_12
_atom_site_aniso_U_13
_atom_site_aniso_U_23
Fe1 0.0167(4) 0.0241(4) 0.0249(4) 0.0020(2) 0.0081(3) -0.00044(19)
P1 0.0236(6) 0.0351(7) 0.0241(5) 0.0105(5) 0.0132(4) 0.0050(4)
P9 0.0175(6) 0.0248(6) 0.0214(5) 0.0022(4) 0.0110(4) 0.0006(4)
C1 0.0141(19) 0.025(2) 0.0210(17) -0.0004(15) 0.0080(15) -0.0000(14)
C2 0.016(2) 0.027(2) 0.0249(18) 0.0014(16) 0.0093(15) 0.0053(14)
C3 0.020(2) 0.038(3) 0.0239(18) -0.0024(18) 0.0141(16) -0.0012(16)
C4 0.0133(19) 0.031(3) 0.0238(17) -0.0007(16) 0.0112(14) -0.0032(15)
C5 0.0161(19) 0.025(2) 0.0230(17) -0.0014(15) 0.0099(14) -0.0007(14)
C6 0.0128(19) 0.024(2) 0.0212(18) 0.0003(15) 0.0054(14) -0.0029(14)
C7 0.016(2) 0.025(3) 0.0268(19) 0.0063(15) 0.0093(16) 0.0052(14)
C8 0.024(2) 0.031(3) 0.0211(17) 0.0019(17) 0.0131(15) 0.0010(15)
C9 0.0127(19) 0.026(2) 0.0216(17) -0.0014(15) 0.0083(14) -0.0009(14)
C10 0.0127(19) 0.023(2) 0.0217(17) -0.0011(15) 0.0080(14) -0.0040(14)
C11 0.025(3) 0.035(3) 0.0317(19) 0.0039(18) 0.0196(17) 0.0004(16)
C12 0.021(2) 0.026(2) 0.0285(18) 0.0025(16) 0.0153(16) -0.0015(15)
C13 0.024(3) 0.029(3) 0.0248(18) 0.0063(17) 0.0136(15) 0.0032(15)
C14 0.026(3) 0.023(3) 0.0299(18) 0.0011(17) 0.0146(16) -0.0015(15)
C15 0.033(3) 0.037(3) 0.0223(18) 0.011(2) 0.0100(16) -0.0004(16)
C16 0.037(3) 0.027(3) 0.031(2) 0.0112(19) 0.0211(18) 0.0095(16)
C17 0.022(3) 0.030(3) 0.031(2) 0.0029(17) 0.0170(16) 0.0010(16)
C18 0.027(3) 0.038(3) 0.036(3) 0.0022(18) 0.0207(18) 0.0011(17)
C19 0.030(3) 0.031(3) 0.064(3) -0.002(2) 0.030(3) -0.006(2)
C20 0.018(3) 0.039(3) 0.043(3) 0.0051(19) 0.0059(18) -0.0075(19)
C21 0.022(3) 0.031(3) 0.036(2) 0.0097(18) 0.0099(17) 0.0010(16)
C22 0.021(3) 0.031(3) 0.035(2) 0.0050(17) 0.0144(16) -0.0041(16)
C23 0.028(3) 0.030(3) 0.0228(19) -0.0008(17) 0.0137(17) 0.0010(14)
C24 0.024(3) 0.039(3) 0.0246(18) -0.0023(18) 0.0100(16) 0.0011(16)
C25 0.032(3) 0.036(3) 0.0248(18) 0.0036(19) 0.0141(16) -0.0027(16)
C26 0.020(2) 0.026(3) 0.0270(18) 0.0023(16) 0.0121(15) 0.0005(15)
C27 0.021(3) 0.033(3) 0.044(3) 0.0048(17) 0.0198(19) 0.0037(16)
C28 0.024(3) 0.034(3) 0.043(3) 0.0003(18) 0.0193(18) 0.0018(17)

loop_
_atom_type_symbol
_atom_type_description
_atom_type_scat_dispersion_real
_atom_type_scat_dispersion_imag
_atom_type_scat_source
C C 0.0033 0.0016
;
International Tables for Crystallography
(1992, Vol. C, Tables 4.2.6.8 and 6.1.1.4)
;
H H 0.0000 0.0000
;
International Tables for Crystallography
(1992, Vol. C, Table 6.1.1.4)
;
Fe Fe 0.3463 0.8444
;
International Tables for Crystallography
(1992, Vol. C, Tables 4.2.6.8 and 6.1.1.4)
;
P P 0.1023 0.0942
;
International Tables for Crystallography
(1992, Vol. C, Tables 4.2.6.8 and 6.1.1.4)
;

loop_
_geom_angle_atom_site_label_1
_geom_angle_atom_site_label_2
_geom_angle_atom_site_label_3
_geom_angle
_geom_angle_publ_flag
C13 Fe1 C14 41.37(13) yes
C13 Fe1 C15 68.90(15) yes
C13 Fe1 C16 68.65(16) yes
C13 Fe1 C17 40.83(16) yes
C13 Fe1 C18 107.52(16) yes
C13 Fe1 C19 120.87(17) yes
C13 Fe1 C20 155.65(17) yes
C13 Fe1 C21 162.26(14) yes
C13 Fe1 C22 125.02(13) yes
C14 Fe1 C15 40.65(15) yes
C14 Fe1 C16 68.57(18) yes
C14 Fe1 C17 68.82(17) yes
C14 Fe1 C18 125.62(17) yes
C14 Fe1 C19 107.82(19) yes
C14 Fe1 C20 120.51(16) yes
C14 Fe1 C21 155.16(13) yes
C14 Fe1 C22 162.86(13) yes
C15 Fe1 C16 40.68(17) yes
C15 Fe1 C17 68.40(16) yes
C15 Fe1 C18 162.68(17) yes
C15 Fe1 C19 125.46(18) yes
C15 Fe1 C20 108.07(18) yes
C15 Fe1 C21 120.54(15) yes
C15 Fe1 C22 155.14(16) yes
C16 Fe1 C17 40.48(14) yes
C16 Fe1 C18 155.38(15) yes
C16 Fe1 C19 162.33(14) yes
C16 Fe1 C20 125.75(17) yes
C16 Fe1 C21 107.82(18) yes
C16 Fe1 C22 120.24(18) yes
C17 Fe1 C18 120.71(15) yes
C17 Fe1 C19 156.02(15) yes
C17 Fe1 C20 162.43(17) yes
C17 Fe1 C21 125.37(17) yes
C17 Fe1 C22 107.49(16) yes
C18 Fe1 C19 40.67(16) yes
C18 Fe1 C20 67.78(18) yes
C18 Fe1 C21 68.01(17) yes
C18 Fe1 C22 40.70(17) yes
C19 Fe1 C20 39.94(18) yes
C19 Fe1 C21 67.74(18) yes
C19 Fe1 C22 68.33(18) yes
C20 Fe1 C21 40.33(17) yes
C20 Fe1 C22 68.03(16) yes
C21 Fe1 C22 40.49(13) yes
C1 P1 C13 101.58(19) yes
C9 P9 C23 102.37(18) yes
C9 P9 C26 100.48(18) yes
C23 P9 C26 105.30(19) yes
P1 C1 C2 118.5(3) yes
P1 C1 C10 122.9(4) yes
C2 C1 C10 117.7(4) yes
C1 C2 C3 124.6(4) yes
C2 C3 C4 118.6(4) yes
C3 C4 C5 118.5(4) yes
C3 C4 C11 132.4(4) yes
C5 C4 C11 109.0(3) yes
C4 C5 C6 111.0(4) yes
C4 C5 C10 124.6(3) yes
C6 C5 C10 124.4(4) yes
C5 C6 C7 118.6(4) yes
C5 C6 C12 109.6(4) yes
C7 C6 C12 131.8(3) yes
C6 C7 C8 118.3(3) yes
C7 C8 C9 124.4(4) yes
P9 C9 C8 120.6(4) yes
P9 C9 C10 120.8(3) yes
C8 C9 C10 118.6(4) yes
C1 C10 C5 115.9(4) yes
C1 C10 C9 128.4(4) yes
C5 C10 C9 115.7(3) yes
C4 C11 C12 105.4(4) yes
C6 C12 C11 105.0(3) yes
Fe1 C13 P1 122.6(3) yes
Fe1 C13 C14 68.8(2) yes
Fe1 C13 C17 69.5(3) yes
P1 C13 C14 123.9(3) yes
P1 C13 C17 128.9(3) yes
C14 C13 C17 106.9(3) yes
Fe1 C14 C13 69.8(3) yes
Fe1 C14 C15 70.0(3) yes
C13 C14 C15 108.1(4) yes
Fe1 C15 C14 69.4(3) yes
Fe1 C15 C16 69.5(3) yes
C14 C15 C16 108.1(3) yes
Fe1 C16 C15 69.8(3) yes
Fe1 C16 C17 70.0(3) yes
C15 C16 C17 108.5(4) yes
Fe1 C17 C13 69.6(3) yes
Fe1 C17 C16 69.5(3) yes
C13 C17 C16 108.4(3) yes
Fe1 C18 C19 69.5(3) yes
Fe1 C18 C22 69.7(3) yes
C19 C18 C22 107.7(4) yes
Fe1 C19 C18 69.9(3) yes
Fe1 C19 C20 69.8(3) yes
C18 C19 C20 108.0(4) yes
Fe1 C20 C19 70.3(3) yes
Fe1 C20 C21 69.7(3) yes
C19 C20 C21 108.7(4) yes
Fe1 C21 C20 69.9(3) yes
Fe1 C21 C22 70.3(3) yes
C20 C21 C22 108.5(4) yes
Fe1 C22 C18 69.6(3) yes
Fe1 C22 C21 69.2(3) yes
C18 C22 C21 107.1(3) yes
P9 C23 C24 109.7(4) yes
P9 C23 C25 108.2(3) yes
C24 C23 C25 110.5(3) yes
P9 C26 C27 111.4(3) yes
P9 C26 C28 116.6(3) yes
C27 C26 C28 111.7(4) yes
C1 P1 H1 104.7(15) no
C13 P1 H1 94.2(11) no
C1 C2 H2 117.701 no
C3 C2 H2 117.678 no
C2 C3 H3 120.714 no
C4 C3 H3 120.728 no
C6 C7 H7 120.838 no
C8 C7 H7 120.842 no
C7 C8 H8 117.825 no
C9 C8 H8 117.823 no
C4 C11 H11A 110.664 no
C4 C11 H11B 110.658 no
C12 C11 H11A 110.663 no
C12 C11 H11B 110.667 no
H11A C11 H11B 108.766 no
C6 C12 H12A 110.729 no
C6 C12 H12B 110.748 no
C11 C12 H12A 110.753 no
C11 C12 H12B 110.739 no
H12A C12 H12B 108.836 no
Fe1 C14 H14 125.812 no
C13 C14 H14 125.946 no
C15 C14 H14 125.933 no
Fe1 C15 H15 126.704 no
C14 C15 H15 125.966 no
C16 C15 H15 125.965 no
Fe1 C16 H16 126.046 no
C15 C16 H16 125.772 no
C17 C16 H16 125.763 no
Fe1 C17 H17 126.614 no
C13 C17 H17 125.792 no
C16 C17 H17 125.807 no
Fe1 C18 H18 126.245 no
C19 C18 H18 126.162 no
C22 C18 H18 126.166 no
Fe1 C19 H19 125.964 no
C18 C19 H19 125.980 no
C20 C19 H19 125.987 no
Fe1 C20 H20 125.935 no
C19 C20 H20 125.651 no
C21 C20 H20 125.668 no
Fe1 C21 H21 125.584 no
C20 C21 H21 125.748 no
C22 C21 H21 125.754 no
Fe1 C22 H22 126.343 no
C18 C22 H22 126.432 no
C21 C22 H22 126.452 no
P9 C23 H23 109.471 no
C24 C23 H23 109.481 no
C25 C23 H23 109.461 no
C23 C24 H24A 109.483 no
C23 C24 H24B 109.488 no
C23 C24 H24C 109.477 no
H24A C24 H24B 109.476 no
H24A C24 H24C 109.464 no
H24B C24 H24C 109.440 no
C23 C25 H25A 109.459 no
C23 C25 H25B 109.454 no
C23 C25 H25C 109.463 no
H25A C25 H25B 109.476 no
H25A C25 H25C 109.477 no
H25B C25 H25C 109.499 no
P9 C26 H26 105.358 no
C27 C26 H26 105.335 no
C28 C26 H26 105.342 no
C26 C27 H27A 109.457 no
C26 C27 H27B 109.467 no
C26 C27 H27C 109.481 no
H27A C27 H27B 109.472 no
H27A C27 H27C 109.482 no
H27B C27 H27C 109.468 no
C26 C28 H28A 109.479 no
C26 C28 H28B 109.459 no
C26 C28 H28C 109.472 no
H28A C28 H28B 109.469 no
H28A C28 H28C 109.472 no
H28B C28 H28C 109.476 no

loop_
_geom_bond_atom_site_label_1
_geom_bond_atom_site_label_2
_geom_bond_distance
_geom_bond_publ_flag
Fe1 C13 2.052(4) yes
Fe1 C14 2.038(5) yes
Fe1 C15 2.046(5) yes
Fe1 C16 2.043(6) yes
Fe1 C17 2.050(5) yes
Fe1 C18 2.054(6) yes
Fe1 C19 2.049(6) yes
Fe1 C20 2.043(5) yes
Fe1 C21 2.040(4) yes
Fe1 C22 2.056(5) yes
P1 C1 1.856(5) yes
P1 C13 1.822(4) yes
P9 C9 1.847(5) yes
P9 C23 1.880(4) yes
P9 C26 1.873(4) yes
C1 C2 1.387(6) yes
C1 C10 1.452(5) yes
C2 C3 1.405(7) yes
C3 C4 1.365(5) yes
C4 C5 1.414(6) yes
C4 C11 1.515(6) yes
C5 C6 1.430(5) yes
C5 C10 1.404(6) yes
C6 C7 1.363(7) yes
C6 C12 1.500(7) yes
C7 C8 1.411(7) yes
C8 C9 1.387(5) yes
C9 C10 1.444(6) yes
C11 C12 1.551(6) yes
C13 C14 1.445(5) yes
C13 C17 1.431(6) yes
C14 C15 1.419(6) yes
C15 C16 1.422(6) yes
C16 C17 1.416(5) yes
C18 C19 1.426(5) yes
C18 C22 1.429(6) yes
C19 C20 1.398(6) yes
C20 C21 1.408(6) yes
C21 C22 1.417(5) yes
C23 C24 1.519(6) yes
C23 C25 1.540(7) yes
C26 C27 1.532(7) yes
C26 C28 1.528(6) yes
P1 H1 1.325(19) no
C2 H2 0.950 no
C3 H3 0.950 no
C7 H7 0.950 no
C8 H8 0.950 no
C11 H11A 0.990 no
C11 H11B 0.990 no
C12 H12A 0.990 no
C12 H12B 0.990 no
C14 H14 0.950 no
C15 H15 0.950 no
C16 H16 0.950 no
C17 H17 0.950 no
C18 H18 0.950 no
C19 H19 0.950 no
C20 H20 0.950 no
C21 H21 0.950 no
C22 H22 0.950 no
C23 H23 1.000 no
C24 H24A 0.980 no
C24 H24B 0.980 no
C24 H24C 0.980 no
C25 H25A 0.980 no
C25 H25B 0.980 no
C25 H25C 0.980 no
C26 H26 1.000 no
C27 H27A 0.980 no
C27 H27B 0.980 no
C27 H27C 0.980 no
C28 H28A 0.980 no
C28 H28B 0.980 no
C28 H28C 0.980 no

loop_
_geom_contact_atom_site_label_1
_geom_contact_atom_site_label_2
_geom_contact_distance
_geom_contact_publ_flag
_geom_contact_site_symmetry_2
P1 P9 3.0497(17) no .
P1 C9 3.395(4) no .
P1 C26 3.568(5) no .
P9 C1 3.326(5) no .
C1 C4 2.846(6) no .
C2 C5 2.712(5) no .
C2 C13 2.942(6) no .
C2 C14 3.499(5) no .
C3 C10 2.864(7) no .
C5 C8 2.717(6) no .
C6 C9 2.840(6) no .
C7 C10 2.876(5) no .
C8 C23 3.102(7) no .
C8 C24 3.398(6) no .
C8 C26 3.542(6) no .
C8 C28 3.562(7) no .
C9 C24 3.309(5) no .
C9 C28 3.473(7) no .
C23 C28 3.217(6) no .
C25 C26 3.416(5) no .
C2 C12 3.588(5) no 1_565
C7 C7 3.399(5) no 7_556
C12 C2 3.588(5) no 1_545
P1 H2 2.8356 no .
P1 H14 3.1105 no .
P1 H17 3.1989 no .
P1 H18 3.3226 no .
P1 H26 3.1938 no .
P1 H27A 3.1639 no .
P9 H1 3.27(3) no .
P9 H8 2.8706 no .
P9 H24B 2.9050 no .
P9 H24C 2.9266 no .
P9 H25A 2.9484 no .
P9 H25C 2.8542 no .
P9 H27A 2.9061 no .
P9 H27B 3.0112 no .
P9 H28A 3.0903 no .
P9 H28B 3.0331 no .
C1 H3 3.3177 no .
C2 H1 3.38(4) no .
C3 H11A 2.9560 no .
C3 H11B 2.9465 no .
C4 H2 3.2264 no .
C4 H12A 3.1171 no .
C4 H12B 3.0914 no .
C5 H3 3.2583 no .
C5 H7 3.2726 no .
C5 H11A 3.0543 no .
C5 H11B 3.0372 no .
C5 H12A 3.0658 no .
C5 H12B 3.0426 no .
C6 H8 3.2271 no .
C6 H11A 3.0990 no .
C6 H11B 3.0734 no .
C7 H12A 2.9158 no .
C7 H12B 2.9407 no .
C8 H23 2.7820 no .
C8 H24C 2.7724 no .
C8 H26 3.5674 no .
C8 H28B 2.8530 no .
C9 H7 3.3209 no .
C9 H23 2.9964 no .
C9 H24C 2.8555 no .
C9 H26 2.7964 no .
C9 H28B 3.0669 no .
C10 H1 3.53(3) no .
C10 H2 3.2847 no .
C10 H8 3.2861 no .
C10 H26 3.3836 no .
C11 H3 2.8894 no .
C12 H7 2.8662 no .
C13 H2 2.4013 no .
C13 H15 3.2361 no .
C13 H16 3.2252 no .
C13 H18 3.4465 no .
C14 H2 2.9342 no .
C14 H16 3.2148 no .
C14 H17 3.2292 no .
C14 H19 3.4376 no .
C15 H17 3.2183 no .
C15 H20 3.4435 no .
C16 H14 3.2158 no .
C16 H21 3.4270 no .
C17 H1 2.83(3) no .
C17 H2 2.9352 no .
C17 H14 3.2283 no .
C17 H15 3.2183 no .
C17 H22 3.4477 no .
C18 H20 3.2020 no .
C18 H21 3.2082 no .
C18 H27A 3.4851 no .
C19 H14 3.4314 no .
C19 H21 3.1934 no .
C19 H22 3.2241 no .
C20 H15 3.4570 no .
C20 H18 3.2009 no .
C20 H22 3.2100 no .
C21 H16 3.4350 no .
C21 H18 3.2086 no .
C21 H19 3.1957 no .
C22 H17 3.4501 no .
C22 H19 3.2229 no .
C22 H20 3.2081 no .
C23 H8 2.6336 no .
C23 H27B 3.5353 no .
C23 H28A 2.8594 no .
C23 H28B 3.2839 no .
C24 H8 3.0798 no .
C24 H25A 2.6661 no .
C24 H25B 2.7445 no .
C24 H25C 3.3536 no .
C25 H24A 2.6964 no .
C25 H24B 2.7038 no .
C25 H24C 3.3598 no .
C25 H27B 2.9879 no .
C25 H28A 3.0131 no .
C26 H8 3.4515 no .
C26 H23 3.0496 no .
C26 H25C 2.9229 no .
C27 H25C 2.8981 no .
C27 H28A 2.7703 no .
C27 H28B 3.3706 no .
C27 H28C 2.6829 no .
C28 H8 3.1665 no .
C28 H23 2.8078 no .
C28 H25C 3.0819 no .
C28 H27A 3.3697 no .
C28 H27B 2.7711 no .
C28 H27C 2.6839 no .
H1 H2 3.3065 no .
H1 H17 2.6724 no .
H1 H18 3.3359 no .
H2 H3 2.3321 no .
H2 H14 3.2970 no .
H2 H17 3.2964 no .
H3 H11A 3.0112 no .
H3 H11B 3.0158 no .
H7 H8 2.3415 no .
H7 H12A 2.9596 no .
H7 H12B 3.0173 no .
H8 H23 2.0674 no .
H8 H24A 3.5647 no .
H8 H24C 2.6083 no .
H8 H28A 3.3284 no .
H8 H28B 2.4541 no .
H11A H12A 2.7588 no .
H11A H12B 2.2515 no .
H11B H12A 2.2518 no .
H11B H12B 2.7767 no .
H14 H15 2.5342 no .
H14 H19 3.2996 no .
H15 H16 2.5350 no .
H15 H20 3.3255 no .
H16 H17 2.5273 no .
H16 H21 3.2954 no .
H17 H22 3.3217 no .
H18 H19 2.5449 no .
H18 H22 2.5541 no .
H18 H27A 2.6836 no .
H19 H20 2.5095 no .
H20 H21 2.5167 no .
H21 H22 2.5369 no .
H23 H24A 2.3770 no .
H23 H24B 2.8695 no .
H23 H24C 2.3647 no .
H23 H25A 2.8840 no .
H23 H25B 2.3640 no .
H23 H25C 2.4158 no .
H23 H28A 2.3934 no .
H23 H28B 2.6966 no .
H24A H25A 2.9236 no .
H24A H25B 2.5641 no .
H24B H25A 2.4878 no .
H24B H25B 3.0519 no .
H24B H25C 3.5715 no .
H24C H25A 3.5708 no .
H25A H27B 3.1762 no .
H25B H28A 3.4141 no .
H25C H27A 3.4406 no .
H25C H27B 2.1637 no .
H25C H28A 2.4149 no .
H26 H27A 2.3245 no .
H26 H27B 2.8413 no .
H26 H27C 2.3233 no .
H26 H28A 2.8386 no .
H26 H28B 2.3214 no .
H26 H28C 2.3197 no .
H27A H28C 3.5595 no .
H27B H28A 2.6518 no .
H27B H28C 3.0158 no .
H27C H28A 3.0156 no .
H27C H28B 3.5611 no .
H27C H28C 2.4638 no .
Fe1 H14 3.4472 no 1_565
P1 H22 3.1880 no 1_545
P9 H28B 3.2166 no 1_565
C1 H12A 3.0949 no 1_565
C1 H17 2.7607 no 1_545
C2 H11B 3.2691 no 1_565
C2 H12A 2.8600 no 1_565
C2 H17 2.8159 no 1_545
C2 H25B 3.2430 no 4_574
C3 H11A 2.9625 no 6_555
C3 H11B 3.4147 no 1_565
C3 H12A 2.9854 no 1_565
C3 H12B 3.4045 no 6_555
C3 H17 3.0646 no 1_545
C3 H25A 3.5379 no 4_574
C3 H25B 3.4721 no 4_564
C3 H25B 3.5465 no 4_574
C4 H11A 3.2923 no 6_555
C4 H12A 3.2859 no 1_565
C4 H17 3.1881 no 1_545
C4 H24A 3.3532 no 7_566
C4 H25B 3.3938 no 4_564
C5 H1 3.19(4) no 1_545
C5 H12A 3.4475 no 1_565
C5 H17 3.0835 no 1_545
C5 H24A 3.3529 no 7_566
C6 H1 3.19(4) no 1_545
C6 H24A 3.4359 no 7_566
C6 H24B 3.2063 no 7_566
C7 H1 3.05(3) no 1_545
C7 H7 2.9343 no 7_556
C7 H24B 3.1561 no 1_545
C7 H24B 3.5307 no 7_566
C8 H1 2.94(3) no 1_545
C8 H7 3.2867 no 7_556
C8 H24B 3.1716 no 1_545
C9 H1 3.018(19) no 1_545
C10 H1 3.12(3) no 1_545
C10 H12A 3.3912 no 1_565
C10 H17 2.9331 no 1_545
C11 H3 3.3615 no 6_545
C11 H11A 2.9533 no 6_545
C11 H11B 3.3787 no 6_555
C11 H12A 3.3948 no 6_555
C11 H24A 3.2498 no 4_564
C11 H24A 3.4516 no 7_566
C11 H25B 3.1771 no 4_564
C12 H3 3.3193 no 6_545
C12 H11A 3.0017 no 6_545
C12 H24A 3.2896 no 7_556
C12 H24A 3.4792 no 7_566
C12 H24B 3.2812 no 7_566
C12 H24C 3.5351 no 7_556
C14 H16 3.2855 no 1_545
C14 H20 3.2868 no 3_575
C14 H21 3.1912 no 1_545
C14 H22 3.2670 no 1_545
C15 H20 2.9577 no 3_575
C15 H21 3.0221 no 3_585
C15 H25C 3.2605 no 4_574
C15 H27B 3.3867 no 4_574
C16 H14 3.0815 no 1_565
C16 H20 3.4439 no 3_585
C16 H21 3.3677 no 3_585
C16 H25B 3.5543 no 4_574
C16 H25C 2.9999 no 4_574
C16 H27B 3.5885 no 4_574
C16 H28A 3.5996 no 4_574
C17 H14 3.3419 no 1_565
C17 H25B 3.4677 no 4_574
C17 H25C 3.5611 no 4_574
C18 H18 3.4788 no 2_555
C18 H26 3.0781 no 1_565
C18 H27C 3.4699 no 1_565
C18 H27C 3.5567 no 2_565
C18 H28C 3.5384 no 1_565
C19 H15 3.4101 no 3_575
C19 H18 3.4011 no 2_555
C19 H21 3.5087 no 1_545
C19 H22 3.4731 no 1_545
C19 H27A 3.4832 no 2_555
C19 H27B 3.5614 no 2_555
C19 H28C 3.2387 no 2_565
C20 H15 3.0094 no 3_575
C20 H16 3.2317 no 3_585
C20 H27C 3.2318 no 2_565
C20 H28C 3.0229 no 2_565
C21 H14 2.8564 no 1_565
C21 H15 3.2233 no 3_585
C21 H16 3.4567 no 3_585
C21 H19 3.1940 no 1_565
C21 H27B 3.5845 no 2_565
C21 H27C 2.9069 no 2_565
C22 H14 2.9557 no 1_565
C22 H19 3.1767 no 1_565
C22 H26 3.0187 no 1_565
C22 H27C 3.4385 no 1_565
C22 H27C 3.1284 no 2_565
C24 H7 3.1791 no 1_565
C24 H8 3.4989 no 1_565
C24 H11B 3.3828 no 4_565
C24 H12A 3.3690 no 7_556
C24 H12B 3.3689 no 7_556
C24 H12B 3.2980 no 7_566
C25 H2 3.1005 no 4_575
C25 H3 3.4408 no 4_575
C25 H11B 3.2067 no 4_565
C25 H28B 3.4202 no 1_565
C26 H18 3.2810 no 1_545
C26 H22 3.2841 no 1_545
C27 H19 3.0005 no 2_555
C27 H22 3.2133 no 1_545
C27 H28C 3.3031 no 1_565
C28 H1 3.60(4) no 1_545
C28 H18 3.2620 no 1_545
C28 H25A 3.1374 no 1_545
C28 H27A 3.3930 no 1_545
C28 H27B 3.5925 no 1_545
H1 C5 3.19(4) no 1_565
H1 C6 3.19(4) no 1_565
H1 C7 3.05(3) no 1_565
H1 C8 2.94(3) no 1_565
H1 C9 3.018(19) no 1_565
H1 C10 3.12(3) no 1_565
H1 C28 3.60(4) no 1_565
H1 H7 3.5539 no 1_565
H1 H8 3.4044 no 1_565
H1 H26 2.9787 no 1_565
H1 H28B 2.9405 no 1_565
H2 C25 3.1005 no 4_574
H2 H11B 3.0027 no 1_565
H2 H12A 3.2202 no 1_565
H2 H17 3.2940 no 1_545
H2 H25A 3.0216 no 4_574
H2 H25B 2.4832 no 4_574
H2 H25C 3.3467 no 4_574
H3 C11 3.3615 no 6_555
H3 C12 3.3193 no 6_555
H3 C25 3.4408 no 4_574
H3 H11A 2.6885 no 6_555
H3 H11B 3.2786 no 1_565
H3 H12A 3.4051 no 1_565
H3 H12B 2.6267 no 6_555
H3 H23 2.9876 no 4_564
H3 H25A 2.8506 no 4_574
H3 H25B 3.2544 no 4_564
H3 H25B 3.1288 no 4_574
H7 C7 2.9343 no 7_556
H7 C8 3.2867 no 7_556
H7 C24 3.1791 no 1_545
H7 H1 3.5539 no 1_545
H7 H7 2.7331 no 7_556
H7 H8 3.3043 no 7_556
H7 H24B 2.5585 no 1_545
H7 H24C 2.9400 no 1_545
H7 H24C 3.0427 no 7_556
H8 C24 3.4989 no 1_545
H8 H1 3.4044 no 1_545
H8 H7 3.3043 no 7_556
H8 H12B 3.0115 no 7_556
H8 H24B 2.5516 no 1_545
H8 H25A 3.3691 no 1_545
H11A C3 2.9625 no 6_545
H11A C4 3.2923 no 6_545
H11A C11 2.9533 no 6_555
H11A C12 3.0017 no 6_555
H11A H3 2.6885 no 6_545
H11A H11A 3.0173 no 6_545
H11A H11A 3.0173 no 6_555
H11A H11B 2.4984 no 6_555
H11A H12A 2.5597 no 6_555
H11A H12B 3.1161 no 6_555
H11A H24A 3.1032 no 4_564
H11A H24A 3.0708 no 7_566
H11B C2 3.2691 no 1_545
H11B C3 3.4147 no 1_545
H11B C11 3.3787 no 6_545
H11B C24 3.3828 no 4_564
H11B C25 3.2067 no 4_564
H11B H2 3.0027 no 1_545
H11B H3 3.2786 no 1_545
H11B H11A 2.4984 no 6_545
H11B H12A 3.4647 no 6_555
H11B H24A 2.5387 no 4_564
H11B H25A 3.5565 no 4_564
H11B H25B 2.3290 no 4_564
H12A C1 3.0949 no 1_545
H12A C2 2.8600 no 1_545
H12A C3 2.9854 no 1_545
H12A C4 3.2859 no 1_545
H12A C5 3.4475 no 1_545
H12A C10 3.3912 no 1_545
H12A C11 3.3948 no 6_545
H12A C24 3.3690 no 7_556
H12A H2 3.2202 no 1_545
H12A H3 3.4051 no 1_545
H12A H11A 2.5597 no 6_545
H12A H11B 3.4647 no 6_545
H12A H24A 2.7121 no 7_556
H12A H24C 3.1643 no 7_556
H12B C3 3.4045 no 6_545
H12B C24 3.3689 no 7_556
H12B C24 3.2980 no 7_566
H12B H3 2.6267 no 6_545
H12B H8 3.0115 no 7_556
H12B H11A 3.1161 no 6_545
H12B H23 2.9675 no 7_556
H12B H24A 2.9590 no 7_556
H12B H24A 3.0891 no 7_566
H12B H24B 2.6299 no 7_566
H12B H24C 3.1432 no 7_556
H14 Fe1 3.4472 no 1_545
H14 C16 3.0815 no 1_545
H14 C17 3.3419 no 1_545
H14 C21 2.8564 no 1_545
H14 C22 2.9557 no 1_545
H14 H16 2.6106 no 1_545
H14 H17 3.1342 no 1_545
H14 H20 3.0032 no 3_575
H14 H21 2.4142 no 1_545
H14 H22 2.6297 no 1_545
H15 C19 3.4101 no 3_575
H15 C20 3.0094 no 3_575
H15 C21 3.2233 no 3_585
H15 H15 3.2691 no 3_575
H15 H19 3.1574 no 3_575
H15 H20 2.3092 no 3_575
H15 H21 2.3588 no 3_585
H15 H25C 3.4675 no 4_574
H15 H27B 2.9847 no 4_574
H16 C14 3.2855 no 1_565
H16 C20 3.2317 no 3_585
H16 C21 3.4567 no 3_585
H16 H14 2.6106 no 1_565
H16 H20 2.6010 no 3_585
H16 H21 3.0772 no 3_585
H16 H25C 3.0267 no 4_574
H16 H27B 3.3836 no 4_574
H16 H28A 2.9491 no 4_574
H17 C1 2.7607 no 1_565
H17 C2 2.8159 no 1_565
H17 C3 3.0646 no 1_565
H17 C4 3.1881 no 1_565
H17 C5 3.0835 no 1_565
H17 C10 2.9331 no 1_565
H17 H2 3.2940 no 1_565
H17 H14 3.1342 no 1_565
H18 C18 3.4788 no 2_555
H18 C19 3.4011 no 2_555
H18 C26 3.2810 no 1_565
H18 C28 3.2620 no 1_565
H18 H18 3.5176 no 2_555
H18 H19 3.3793 no 2_555
H18 H26 2.6134 no 1_565
H18 H27C 3.0851 no 1_565
H18 H28B 3.4633 no 1_565
H18 H28C 2.6502 no 1_565
H19 C21 3.1940 no 1_545
H19 C22 3.1767 no 1_545
H19 C27 3.0005 no 2_555
H19 H15 3.1574 no 3_575
H19 H18 3.3793 no 2_555
H19 H21 2.8608 no 1_545
H19 H22 2.8324 no 1_545
H19 H27A 2.8561 no 2_555
H19 H27B 2.9009 no 2_555
H19 H27C 2.7328 no 2_555
H19 H28C 3.3434 no 2_565
H20 C14 3.2868 no 3_575
H20 C15 2.9577 no 3_575
H20 C16 3.4439 no 3_585
H20 H14 3.0032 no 3_575
H20 H15 2.3092 no 3_575
H20 H16 2.6010 no 3_585
H20 H21 3.3361 no 3_585
H20 H27B 3.5437 no 2_555
H20 H28A 3.4092 no 2_565
H20 H28C 2.9528 no 2_565
H21 C14 3.1912 no 1_565
H21 C15 3.0221 no 3_585
H21 C16 3.3677 no 3_585
H21 C19 3.5087 no 1_565
H21 H14 2.4142 no 1_565
H21 H15 2.3588 no 3_585
H21 H16 3.0772 no 3_585
H21 H19 2.8608 no 1_565
H21 H20 3.3361 no 3_585
H21 H21 3.5694 no 3_585
H21 H27B 3.3864 no 2_565
H21 H27C 3.1191 no 2_565
H22 P1 3.1880 no 1_565
H22 C14 3.2670 no 1_565
H22 C19 3.4731 no 1_565
H22 C26 3.2841 no 1_565
H22 C27 3.2133 no 1_565
H22 H14 2.6297 no 1_565
H22 H19 2.8324 no 1_565
H22 H26 2.4909 no 1_565
H22 H27A 2.9013 no 1_565
H22 H27C 3.0243 no 1_565
H22 H27C 3.4810 no 2_565
H23 H3 2.9876 no 4_565
H23 H12B 2.9675 no 7_556
H23 H25A 3.3856 no 1_545
H24A C4 3.3532 no 7_566
H24A C5 3.3529 no 7_566
H24A C6 3.4359 no 7_566
H24A C11 3.2498 no 4_565
H24A C11 3.4516 no 7_566
H24A C12 3.2896 no 7_556
H24A C12 3.4792 no 7_566
H24A H11A 3.1032 no 4_565
H24A H11A 3.0708 no 7_566
H24A H11B 2.5387 no 4_565
H24A H12A 2.7121 no 7_556
H24A H12B 2.9590 no 7_556
H24A H12B 3.0891 no 7_566
H24B C6 3.2063 no 7_566
H24B C7 3.1561 no 1_565
H24B C7 3.5307 no 7_566
H24B C8 3.1716 no 1_565
H24B C12 3.2812 no 7_566
H24B H7 2.5585 no 1_565
H24B H8 2.5516 no 1_565
H24B H12B 2.6299 no 7_566
H24C C12 3.5351 no 7_556
H24C H7 2.9400 no 1_565
H24C H7 3.0427 no 7_556
H24C H12A 3.1643 no 7_556
H24C H12B 3.1432 no 7_556
H24C H24C 3.4338 no 7_566
H25A C3 3.5379 no 4_575
H25A C28 3.1374 no 1_565
H25A H2 3.0216 no 4_575
H25A H3 2.8506 no 4_575
H25A H8 3.3691 no 1_565
H25A H11B 3.5565 no 4_565
H25A H23 3.3856 no 1_565
H25A H28A 2.8620 no 1_565
H25A H28B 2.6596 no 1_565
H25A H28C 3.4335 no 1_565
H25B C2 3.2430 no 4_575
H25B C3 3.4721 no 4_565
H25B C3 3.5465 no 4_575
H25B C4 3.3938 no 4_565
H25B C11 3.1771 no 4_565
H25B C16 3.5543 no 4_575
H25B C17 3.4677 no 4_575
H25B H2 2.4832 no 4_575
H25B H3 3.2544 no 4_565
H25B H3 3.1288 no 4_575
H25B H11B 2.3290 no 4_565
H25C C15 3.2605 no 4_575
H25C C16 2.9999 no 4_575
H25C C17 3.5611 no 4_575
H25C H2 3.3467 no 4_575
H25C H15 3.4675 no 4_575
H25C H16 3.0267 no 4_575
H25C H28B 3.5334 no 1_565
H26 C18 3.0781 no 1_545
H26 C22 3.0187 no 1_545
H26 H1 2.9787 no 1_545
H26 H18 2.6134 no 1_545
H26 H22 2.4909 no 1_545
H27A C19 3.4832 no 2_555
H27A C28 3.3930 no 1_565
H27A H19 2.8561 no 2_555
H27A H22 2.9013 no 1_545
H27A H28B 3.1731 no 1_565
H27A H28C 2.7258 no 1_565
H27B C15 3.3867 no 4_575
H27B C16 3.5885 no 4_575
H27B C19 3.5614 no 2_555
H27B C21 3.5845 no 2_545
H27B C28 3.5925 no 1_565
H27B H15 2.9847 no 4_575
H27B H16 3.3836 no 4_575
H27B H19 2.9009 no 2_555
H27B H20 3.5437 no 2_555
H27B H21 3.3864 no 2_545
H27B H28B 3.4261 no 1_565
H27B H28C 2.9874 no 1_565
H27C C18 3.4699 no 1_545
H27C C18 3.5567 no 2_545
H27C C20 3.2318 no 2_545
H27C C21 2.9069 no 2_545
H27C C22 3.4385 no 1_545
H27C C22 3.1284 no 2_545
H27C H18 3.0851 no 1_545
H27C H19 2.7328 no 2_555
H27C H21 3.1191 no 2_545
H27C H22 3.0243 no 1_545
H27C H22 3.4810 no 2_545
H28A C16 3.5996 no 4_575
H28A H16 2.9491 no 4_575
H28A H20 3.4092 no 2_545
H28A H25A 2.8620 no 1_545
H28B P9 3.2166 no 1_545
H28B C25 3.4202 no 1_545
H28B H1 2.9405 no 1_545
H28B H18 3.4633 no 1_545
H28B H25A 2.6596 no 1_545
H28B H25C 3.5334 no 1_545
H28B H27A 3.1731 no 1_545
H28B H27B 3.4261 no 1_545
H28C C18 3.5384 no 1_545
H28C C19 3.2387 no 2_545
H28C C20 3.0229 no 2_545
H28C C27 3.3031 no 1_545
H28C H18 2.6502 no 1_545
H28C H19 3.3434 no 2_545
H28C H20 2.9528 no 2_545
H28C H25A 3.4335 no 1_545
H28C H27A 2.7258 no 1_545
H28C H27B 2.9874 no 1_545

loop_
_geom_torsion_atom_site_label_1
_geom_torsion_atom_site_label_2
_geom_torsion_atom_site_label_3
_geom_torsion_atom_site_label_4
_geom_torsion
_geom_torsion_publ_flag
C13 Fe1 C14 C13 0.00(19) no
C13 Fe1 C14 C15 -119.1(3) no
C14 Fe1 C13 P1 -117.6(4) no
C14 Fe1 C13 C14 0.00(19) no
C14 Fe1 C13 C17 118.6(3) no
C13 Fe1 C15 C14 38.24(16) no
C13 Fe1 C15 C16 -81.39(17) no
C15 Fe1 C13 P1 -155.2(3) no
C15 Fe1 C13 C14 -37.59(17) no
C15 Fe1 C13 C17 80.97(19) no
C13 Fe1 C16 C15 82.06(17) no
C13 Fe1 C16 C17 -37.49(15) no
C16 Fe1 C13 P1 161.1(3) no
C16 Fe1 C13 C14 -81.38(18) no
C16 Fe1 C13 C17 37.18(15) no
C13 Fe1 C17 C13 0.00(16) no
C13 Fe1 C17 C16 119.9(3) no
C17 Fe1 C13 P1 123.9(3) no
C17 Fe1 C13 C14 -118.6(3) no
C17 Fe1 C13 C17 -0.00(17) no
C13 Fe1 C18 C19 -117.27(16) no
C13 Fe1 C18 C22 123.77(15) no
C18 Fe1 C13 P1 6.9(3) no
C18 Fe1 C13 C14 124.44(17) no
C18 Fe1 C13 C17 -116.99(17) no
C13 Fe1 C19 C18 80.9(2) no
C13 Fe1 C19 C20 -159.97(14) no
C19 Fe1 C13 P1 -35.6(3) no
C19 Fe1 C13 C14 82.0(3) no
C19 Fe1 C13 C17 -159.44(16) no
C13 Fe1 C20 C19 45.5(5) no
C13 Fe1 C20 C21 165.2(3) no
C20 Fe1 C13 P1 -67.8(5) no
C20 Fe1 C13 C14 49.8(5) no
C20 Fe1 C13 C17 168.3(4) no
C13 Fe1 C22 C18 -75.5(3) no
C13 Fe1 C22 C21 166.03(17) no
C22 Fe1 C13 P1 48.3(3) no
C22 Fe1 C13 C14 165.89(17) no
C22 Fe1 C13 C17 -75.5(3) no
C14 Fe1 C15 C14 0.00(16) no
C14 Fe1 C15 C16 -119.6(3) no
C15 Fe1 C14 C13 119.1(3) no
C15 Fe1 C14 C15 0.00(18) no
C14 Fe1 C16 C15 37.47(13) no
C14 Fe1 C16 C17 -82.08(16) no
C16 Fe1 C14 C13 81.61(18) no
C16 Fe1 C14 C15 -37.50(14) no
C14 Fe1 C17 C13 -38.50(15) no
C14 Fe1 C17 C16 81.38(18) no
C17 Fe1 C14 C13 38.01(16) no
C17 Fe1 C14 C15 -81.10(18) no
C14 Fe1 C18 C19 -75.17(19) no
C14 Fe1 C18 C22 165.87(13) no
C18 Fe1 C14 C13 -75.3(3) no
C18 Fe1 C14 C15 165.55(14) no
C14 Fe1 C19 C18 124.36(16) no
C14 Fe1 C19 C20 -116.54(17) no
C19 Fe1 C14 C13 -116.77(18) no
C19 Fe1 C14 C15 124.12(16) no
C14 Fe1 C20 C19 81.3(3) no
C14 Fe1 C20 C21 -158.97(17) no
C20 Fe1 C14 C13 -158.58(19) no
C20 Fe1 C14 C15 82.3(3) no
C14 Fe1 C21 C20 47.4(6) no
C14 Fe1 C21 C22 166.7(4) no
C21 Fe1 C14 C13 167.9(4) no
C21 Fe1 C14 C15 48.8(5) no
C15 Fe1 C16 C15 0.00(15) no
C15 Fe1 C16 C17 -119.6(3) no
C16 Fe1 C15 C14 119.6(3) no
C16 Fe1 C15 C16 0.00(15) no
C15 Fe1 C17 C13 -82.30(18) no
C15 Fe1 C17 C16 37.58(16) no
C17 Fe1 C15 C14 82.22(17) no
C17 Fe1 C15 C16 -37.40(15) no
C15 Fe1 C19 C18 165.82(14) no
C15 Fe1 C19 C20 -75.1(3) no
C19 Fe1 C15 C14 -75.4(2) no
C19 Fe1 C15 C16 165.01(15) no
C15 Fe1 C20 C19 124.11(19) no
C15 Fe1 C20 C21 -116.2(2) no
C20 Fe1 C15 C14 -116.09(18) no
C20 Fe1 C15 C16 124.28(17) no
C15 Fe1 C21 C20 82.0(3) no
C15 Fe1 C21 C22 -158.67(17) no
C21 Fe1 C15 C14 -158.49(16) no
C21 Fe1 C15 C16 81.9(2) no
C15 Fe1 C22 C18 166.7(3) no
C15 Fe1 C22 C21 48.2(5) no
C22 Fe1 C15 C14 167.3(3) no
C22 Fe1 C15 C16 47.7(4) no
C16 Fe1 C17 C13 -119.9(3) no
C16 Fe1 C17 C16 0.00(18) no
C17 Fe1 C16 C15 119.6(3) no
C17 Fe1 C16 C17 0.00(18) no
C16 Fe1 C18 C19 165.9(3) no
C16 Fe1 C18 C22 46.9(4) no
C18 Fe1 C16 C15 167.6(3) no
C18 Fe1 C16 C17 48.1(5) no
C16 Fe1 C20 C19 165.70(16) no
C16 Fe1 C20 C21 -74.6(3) no
C20 Fe1 C16 C15 -75.4(3) no
C20 Fe1 C16 C17 165.00(17) no
C16 Fe1 C21 C20 124.72(17) no
C16 Fe1 C21 C22 -115.99(18) no
C21 Fe1 C16 C15 -116.41(15) no
C21 Fe1 C16 C17 124.04(16) no
C16 Fe1 C22 C18 -159.38(12) no
C16 Fe1 C22 C21 82.12(19) no
C22 Fe1 C16 C15 -158.91(12) no
C22 Fe1 C16 C17 81.54(19) no
C17 Fe1 C18 C19 -159.93(15) no
C17 Fe1 C18 C22 81.11(19) no
C18 Fe1 C17 C13 81.3(2) no
C18 Fe1 C17 C16 -158.86(16) no
C17 Fe1 C19 C18 46.5(5) no
C17 Fe1 C19 C20 165.6(4) no
C19 Fe1 C17 C13 47.9(5) no
C19 Fe1 C17 C16 167.8(4) no
C17 Fe1 C21 C20 166.00(15) no
C17 Fe1 C21 C22 -74.7(3) no
C21 Fe1 C17 C13 164.80(15) no
C21 Fe1 C17 C16 -75.3(3) no
C17 Fe1 C22 C18 -117.06(16) no
C17 Fe1 C22 C21 124.44(17) no
C22 Fe1 C17 C13 123.75(16) no
C22 Fe1 C17 C16 -116.37(17) no
C18 Fe1 C19 C18 -0.00(17) no
C18 Fe1 C19 C20 119.1(3) no
C19 Fe1 C18 C19 -0.00(18) no
C19 Fe1 C18 C22 -119.0(3) no
C18 Fe1 C20 C19 -37.96(18) no
C18 Fe1 C20 C21 81.7(2) no
C20 Fe1 C18 C19 37.29(16) no
C20 Fe1 C18 C22 -81.67(18) no
C18 Fe1 C21 C20 -81.1(2) no
C18 Fe1 C21 C22 38.17(17) no
C21 Fe1 C18 C19 80.98(17) no
C21 Fe1 C18 C22 -37.98(14) no
C18 Fe1 C22 C18 0.00(15) no
C18 Fe1 C22 C21 -118.5(3) no
C22 Fe1 C18 C19 119.0(3) no
C22 Fe1 C18 C22 0.00(14) no
C19 Fe1 C20 C19 0.0(2) no
C19 Fe1 C20 C21 119.7(4) no
C20 Fe1 C19 C18 -119.1(4) no
C20 Fe1 C19 C20 0.0(2) no
C19 Fe1 C21 C20 -37.06(17) no
C19 Fe1 C21 C22 82.2(2) no
C21 Fe1 C19 C18 -81.68(18) no
C21 Fe1 C19 C20 37.41(16) no
C19 Fe1 C22 C18 37.85(14) no
C19 Fe1 C22 C21 -80.66(18) no
C22 Fe1 C19 C18 -37.87(15) no
C22 Fe1 C19 C20 81.22(19) no
C20 Fe1 C21 C20 -0.0(3) no
C20 Fe1 C21 C22 119.3(4) no
C21 Fe1 C20 C19 -119.7(4) no
C21 Fe1 C20 C21 -0.00(19) no
C20 Fe1 C22 C18 81.01(19) no
C20 Fe1 C22 C21 -37.49(18) no
C22 Fe1 C20 C19 -82.0(2) no
C22 Fe1 C20 C21 37.64(18) no
C21 Fe1 C22 C18 118.5(3) no
C21 Fe1 C22 C21 -0.0(2) no
C22 Fe1 C21 C20 -119.3(4) no
C22 Fe1 C21 C22 -0.0(2) no
C1 P1 C13 Fe1 169.6(2) no
C1 P1 C13 C14 84.7(4) no
C1 P1 C13 C17 -101.4(4) no
C13 P1 C1 C2 5.3(3) no
C13 P1 C1 C10 -163.9(3) no
C9 P9 C23 C24 65.6(3) no
C9 P9 C23 C25 -173.7(2) no
C23 P9 C9 C8 26.8(3) no
C23 P9 C9 C10 -152.5(3) no
C9 P9 C26 C27 -157.5(2) no
C9 P9 C26 C28 72.6(3) no
C26 P9 C9 C8 -81.5(3) no
C26 P9 C9 C10 99.2(3) no
C23 P9 C26 C27 96.4(3) no
C23 P9 C26 C28 -33.4(4) no
C26 P9 C23 C24 170.3(3) no
C26 P9 C23 C25 -69.1(3) no
P1 C1 C2 C3 -169.0(2) no
P1 C1 C10 C5 167.53(19) no
P1 C1 C10 C9 -11.7(5) no
C2 C1 C10 C5 -1.7(5) no
C2 C1 C10 C9 179.1(3) no
C10 C1 C2 C3 0.7(5) no
C1 C2 C3 C4 0.4(5) no
C2 C3 C4 C5 -0.4(5) no
C2 C3 C4 C11 177.1(3) no
C3 C4 C5 C6 178.3(3) no
C3 C4 C5 C10 -0.8(5) no
C3 C4 C11 C12 -179.0(4) no
C5 C4 C11 C12 -1.4(4) no
C11 C4 C5 C6 0.2(4) no
C11 C4 C5 C10 -178.8(3) no
C4 C5 C6 C7 -178.4(3) no
C4 C5 C6 C12 1.1(4) no
C4 C5 C10 C1 1.8(5) no
C4 C5 C10 C9 -178.9(3) no
C6 C5 C10 C1 -177.1(3) no
C6 C5 C10 C9 2.2(5) no
C10 C5 C6 C7 0.7(5) no
C10 C5 C6 C12 -179.9(3) no
C5 C6 C7 C8 -2.2(5) no
C5 C6 C12 C11 -1.9(4) no
C7 C6 C12 C11 177.5(4) no
C12 C6 C7 C8 178.5(3) no
C6 C7 C8 C9 0.9(5) no
C7 C8 C9 P9 -177.2(3) no
C7 C8 C9 C10 2.1(5) no
P9 C9 C10 C1 -5.0(5) no
P9 C9 C10 C5 175.83(19) no
C8 C9 C10 C1 175.7(3) no
C8 C9 C10 C5 -3.5(5) no
C4 C11 C12 C6 1.9(4) no
Fe1 C13 C14 Fe1 0.000(17) no
Fe1 C13 C14 C15 59.7(3) no
Fe1 C13 C17 Fe1 0.000(14) no
Fe1 C13 C17 C16 -58.9(3) no
P1 C13 C14 Fe1 115.8(4) no
P1 C13 C14 C15 175.5(3) no
P1 C13 C17 Fe1 -115.9(4) no
P1 C13 C17 C16 -174.8(3) no
C14 C13 C17 Fe1 58.9(3) no
C14 C13 C17 C16 0.0(5) no
C17 C13 C14 Fe1 -59.3(4) no
C17 C13 C14 C15 0.4(5) no
Fe1 C14 C15 Fe1 0.000(17) no
Fe1 C14 C15 C16 59.0(3) no
C13 C14 C15 Fe1 -59.6(4) no
C13 C14 C15 C16 -0.7(6) no
Fe1 C15 C16 Fe1 0.000(13) no
Fe1 C15 C16 C17 59.5(3) no
C14 C15 C16 Fe1 -58.8(4) no
C14 C15 C16 C17 0.7(6) no
Fe1 C16 C17 Fe1 0.000(15) no
Fe1 C16 C17 C13 58.9(3) no
C15 C16 C17 Fe1 -59.4(4) no
C15 C16 C17 C13 -0.4(6) no
Fe1 C18 C19 Fe1 -0.00(3) no
Fe1 C18 C19 C20 -59.6(3) no
Fe1 C18 C22 Fe1 -0.000(13) no
Fe1 C18 C22 C21 59.3(3) no
C19 C18 C22 Fe1 -59.3(4) no
C19 C18 C22 C21 -0.1(6) no
C22 C18 C19 Fe1 59.4(4) no
C22 C18 C19 C20 -0.1(6) no
Fe1 C19 C20 Fe1 0.00(3) no
Fe1 C19 C20 C21 -59.3(3) no
C18 C19 C20 Fe1 59.6(4) no
C18 C19 C20 C21 0.3(6) no
Fe1 C20 C21 Fe1 -0.00(3) no
Fe1 C20 C21 C22 -60.0(3) no
C19 C20 C21 Fe1 59.7(4) no
C19 C20 C21 C22 -0.3(6) no
Fe1 C21 C22 Fe1 0.00(3) no
Fe1 C21 C22 C18 -59.5(3) no
C20 C21 C22 Fe1 59.8(4) no
C20 C21 C22 C18 0.2(6) no
